data_2221602
loop_
_publ_author_name
'Zheng, Jian-Feng'
'Jiang, Li-Jiao'
'Guo, Jian-Nan'

_publ_section_title (<i>S</i>)-5-Hexyl-1-[(<i>S</i>)-2-hydroxy-1-phenylethyl]-4-methoxy-1<i>H</i>-pyrrol-2(5<i>H</i>)-one
_journal_coeditor_code BT2921
_journal_issue 5
_journal_name_full 'Acta Crystallographica Section E'
_journal_page_first o1094
_journal_paper_doi 10.1107/S1600536809014160
_journal_volume 65
_journal_year 2009
_chemical_formula_iupac 'C19 H27 N O3'
_chemical_formula_moiety 'C19 H27 N O3'
_chemical_formula_sum 'C19 H27 N O3'
_chemical_formula_weight 317.42
_chemical_name_systematic
;
(<i>S</i>)-5-Hexyl-1-[(<i>S</i>)-2-hydroxy-1-phenylethyl]-4-methoxy-
1<i>H</i>-pyrrol-2(5<i>H</i>)-one
;
_space_group_IT_number 19
_symmetry_cell_setting orthorhombic
_symmetry_space_group_name_Hall 'P 2ac 2ab'
_symmetry_space_group_name_H-M 'P 21 21 21'
_atom_sites_solution_hydrogens geom
_atom_sites_solution_primary direct
_atom_sites_solution_secondary difmap
_audit_creation_method SHELXL-97
_cell_angle_alpha 90.00
_cell_angle_beta 90.00
_cell_angle_gamma 90.00
_cell_formula_units_Z 4
_cell_length_a 9.6739(17)
_cell_length_b 10.0995(18)
_cell_length_c 17.929(3)
_cell_measurement_reflns_used 9516
_cell_measurement_temperature 173(2)
_cell_measurement_theta_max 56.622
_cell_measurement_theta_min 4.544
_cell_volume 1751.7(5)
_computing_cell_refinement 'SMART (Bruker, 2001)'
_computing_data_collection 'SMART (Bruker, 2001)'
_computing_data_reduction 'SAINT (Bruker, 2001)'
_computing_molecular_graphics 'ORTEP-3 (Farrugia, 1997)'
_computing_publication_material 'SHELXL97 (Sheldrick, 2008)'
_computing_structure_refinement 'SHELXL97 (Sheldrick, 2008)'
_computing_structure_solution 'SHELXS97 (Sheldrick, 2008)'
_diffrn_ambient_temperature 173(2)
_diffrn_measured_fraction_theta_full 0.997
_diffrn_measured_fraction_theta_max 0.997
_diffrn_measurement_device_type 'Bruker APEX CCD'
_diffrn_measurement_method '\f and \w'
_diffrn_radiation_monochromator graphite
_diffrn_radiation_source 'fine-focus sealed tube'
_diffrn_radiation_type MoK\a
_diffrn_radiation_wavelength 0.71073
_diffrn_reflns_av_R_equivalents 0.0229
_diffrn_reflns_av_sigmaI/netI 0.0152
_diffrn_reflns_limit_h_max 11
_diffrn_reflns_limit_h_min -11
_diffrn_reflns_limit_k_max 12
_diffrn_reflns_limit_k_min -12
_diffrn_reflns_limit_l_max 20
_diffrn_reflns_limit_l_min -21
_diffrn_reflns_number 12545
_diffrn_reflns_theta_full 24.99
_diffrn_reflns_theta_max 24.99
_diffrn_reflns_theta_min 2.27
_diffrn_standards_decay_% 0
_diffrn_standards_interval_count 0
_diffrn_standards_interval_time 0
_diffrn_standards_number 0
_exptl_absorpt_coefficient_mu 0.080
_exptl_absorpt_correction_T_max 0.9817
_exptl_absorpt_correction_T_min 0.9563
_exptl_absorpt_correction_type multi-scan
_exptl_absorpt_process_details '(SADABS; Bruker, 2001)'
_exptl_crystal_colour colorless
_exptl_crystal_density_diffrn 1.204
_exptl_crystal_density_method 'not measured'
_exptl_crystal_description needle
_exptl_crystal_F_000 688
_exptl_crystal_size_max 0.56
_exptl_crystal_size_mid 0.32
_exptl_crystal_size_min 0.23
_refine_diff_density_max 0.133
_refine_diff_density_min -0.133
_refine_ls_extinction_method none
_refine_ls_goodness_of_fit_ref 1.131
_refine_ls_hydrogen_treatment constr
_refine_ls_matrix_type full
_refine_ls_number_parameters 208
_refine_ls_number_reflns 1773
_refine_ls_number_restraints 0
_refine_ls_restrained_S_all 1.131
_refine_ls_R_factor_all 0.0297
_refine_ls_R_factor_gt 0.0290
_refine_ls_shift/su_max 0.000
_refine_ls_shift/su_mean 0.000
_refine_ls_structure_factor_coef Fsqd
_refine_ls_weighting_details 'calc w=1/[\s^2^(Fo^2^)+(0.0483P)^2^+0.1818P] where P=(Fo^2^+2Fc^2^)/3'
_refine_ls_weighting_scheme calc
_refine_ls_wR_factor_gt 0.0779
_refine_ls_wR_factor_ref 0.0785
_reflns_number_gt 1732
_reflns_number_total 1773
_reflns_threshold_expression I>2\s(I)
_cod_data_source_file bt2921.cif
_cod_data_source_block I
_cod_database_code 2221602
_cod_database_fobs_code 2221602

loop_
_symmetry_equiv_pos_as_xyz
'x, y, z'
'-x+1/2, -y, z+1/2'
'-x, y+1/2, -z+1/2'
'x+1/2, -y+1/2, -z'

loop_
_atom_site_type_symbol
_atom_site_label
_atom_site_fract_x
_atom_site_fract_y
_atom_site_fract_z
_atom_site_U_iso_or_equiv
_atom_site_adp_type
_atom_site_calc_flag
_atom_site_refinement_flags
_atom_site_occupancy
_atom_site_disorder_assembly
_atom_site_disorder_group
N N1 0.23084(14) 0.27270(13) 0.08925(7) 0.0264(3) Uani d . 1 . .
O O2 0.01267(12) 0.18490(12) 0.08019(6) 0.0339(3) Uani d . 1 . .
C C2 0.09444(17) 0.26555(17) 0.10656(9) 0.0275(4) Uani d . 1 . .
C C3 0.06570(18) 0.36770(17) 0.16165(9) 0.0314(4) Uani d . 1 . .
H H3A -0.0223 0.3883 0.1821 0.038 Uiso calc R 1 . .
O O4 0.21692(13) 0.52314(12) 0.22535(7) 0.0381(3) Uani d . 1 . .
C C4 0.18362(19) 0.42683(16) 0.17823(9) 0.0300(4) Uani d . 1 . .
C C5 0.30022(18) 0.37368(17) 0.13261(9) 0.0294(4) Uani d . 1 . .
H H5A 0.3699 0.3313 0.1662 0.035 Uiso calc R 1 . .
C C6 0.31243(16) 0.17097(16) 0.05156(9) 0.0271(4) Uani d . 1 . .
H H6A 0.4059 0.2102 0.0426 0.032 Uiso calc R 1 . .
O O7 0.23907(13) 0.24369(13) -0.07171(6) 0.0393(3) Uani d . 1 . .
H H7C 0.3167 0.2780 -0.0799 0.059 Uiso calc R 1 . .
C C7 0.25486(19) 0.13400(18) -0.02451(8) 0.0324(4) Uani d . 1 . .
H H7A 0.3177 0.0694 -0.0485 0.039 Uiso calc R 1 . .
H H7B 0.1639 0.0906 -0.0179 0.039 Uiso calc R 1 . .
C C8 0.33410(18) 0.05271(17) 0.10152(9) 0.0293(4) Uani d . 1 . .
C C9 0.2319(2) -0.04012(17) 0.11356(10) 0.0367(4) Uani d . 1 . .
H H9A 0.1459 -0.0318 0.0884 0.044 Uiso calc R 1 . .
C C10 0.2528(2) -0.14481(19) 0.16160(11) 0.0441(5) Uani d . 1 . .
H H10A 0.1815 -0.2081 0.1692 0.053 Uiso calc R 1 . .
C C11 0.3763(2) -0.1579(2) 0.19852(12) 0.0483(5) Uani d . 1 . .
H H11A 0.3907 -0.2297 0.2318 0.058 Uiso calc R 1 . .
C C12 0.4785(2) -0.0666(2) 0.18692(11) 0.0460(5) Uani d . 1 . .
H H12A 0.5640 -0.0751 0.2125 0.055 Uiso calc R 1 . .
C C13 0.45838(19) 0.03788(19) 0.13829(9) 0.0360(4) Uani d . 1 . .
H H13A 0.5307 0.0999 0.1301 0.043 Uiso calc R 1 . .
C C14 0.37058(18) 0.47889(17) 0.08519(10) 0.0329(4) Uani d . 1 . .
H H14A 0.4189 0.5416 0.1187 0.039 Uiso calc R 1 . .
H H14B 0.4415 0.4355 0.0538 0.039 Uiso calc R 1 . .
C C15 0.27425(19) 0.55665(18) 0.03513(10) 0.0351(4) Uani d . 1 . .
H H15A 0.2164 0.4941 0.0063 0.042 Uiso calc R 1 . .
H H15B 0.2120 0.6111 0.0664 0.042 Uiso calc R 1 . .
C C16 0.3508(2) 0.64551(19) -0.01812(11) 0.0401(4) Uani d . 1 . .
H H16A 0.4100 0.7065 0.0109 0.048 Uiso calc R 1 . .
H H16B 0.4121 0.5905 -0.0497 0.048 Uiso calc R 1 . .
C C17 0.2578(2) 0.7259(2) -0.06785(10) 0.0421(4) Uani d . 1 . .
H H17A 0.2078 0.7914 -0.0368 0.050 Uiso calc R 1 . .
H H17B 0.1881 0.6662 -0.0903 0.050 Uiso calc R 1 . .
C C18 0.3319(2) 0.79856(19) -0.12980(11) 0.0446(5) Uani d . 1 . .
H H18A 0.4007 0.8594 -0.1075 0.054 Uiso calc R 1 . .
H H18B 0.3828 0.7334 -0.1606 0.054 Uiso calc R 1 . .
C C19 0.2366(2) 0.8770(2) -0.17945(11) 0.0494(5) Uani d . 1 . .
H H19A 0.2908 0.9214 -0.2183 0.074 Uiso calc R 1 . .
H H19B 0.1877 0.9434 -0.1496 0.074 Uiso calc R 1 . .
H H19C 0.1695 0.8173 -0.2027 0.074 Uiso calc R 1 . .
C C20 0.1077(2) 0.5705(2) 0.27166(10) 0.0457(5) Uani d . 1 . .
H H20A 0.1427 0.6411 0.3041 0.069 Uiso calc R 1 . .
H H20B 0.0723 0.4977 0.3023 0.069 Uiso calc R 1 . .
H H20C 0.0330 0.6054 0.2404 0.069 Uiso calc R 1 . .

loop_
_atom_site_aniso_label
_atom_site_aniso_U_11
_atom_site_aniso_U_22
_atom_site_aniso_U_33
_atom_site_aniso_U_12
_atom_site_aniso_U_13
_atom_site_aniso_U_23
N1 0.0263(7) 0.0264(7) 0.0263(6) -0.0003(6) 0.0015(5) -0.0016(6)
O2 0.0273(6) 0.0347(6) 0.0398(6) -0.0034(6) 0.0012(5) 0.0020(5)
C2 0.0272(8) 0.0288(8) 0.0264(7) 0.0012(7) -0.0001(6) 0.0078(7)
C3 0.0313(8) 0.0318(8) 0.0310(8) 0.0057(8) 0.0072(7) 0.0056(7)
O4 0.0436(7) 0.0378(7) 0.0329(6) 0.0052(6) 0.0017(6) -0.0096(5)
C4 0.0388(9) 0.0287(8) 0.0224(7) 0.0058(7) 0.0008(7) 0.0018(7)
C5 0.0290(8) 0.0308(8) 0.0284(8) 0.0025(7) -0.0025(7) -0.0024(7)
C6 0.0243(8) 0.0289(8) 0.0281(8) 0.0003(7) 0.0019(6) -0.0037(7)
O7 0.0343(6) 0.0530(8) 0.0307(6) 0.0012(6) -0.0036(5) 0.0045(6)
C7 0.0314(8) 0.0381(9) 0.0275(8) -0.0015(8) 0.0000(7) -0.0037(7)
C8 0.0313(8) 0.0287(8) 0.0278(8) 0.0034(7) 0.0031(7) -0.0057(7)
C9 0.0338(9) 0.0325(9) 0.0436(9) 0.0001(8) -0.0015(8) -0.0013(8)
C10 0.0493(11) 0.0299(9) 0.0532(11) -0.0018(9) 0.0058(10) 0.0034(8)
C11 0.0597(13) 0.0384(10) 0.0468(11) 0.0123(10) 0.0018(10) 0.0090(9)
C12 0.0426(11) 0.0520(11) 0.0433(10) 0.0109(10) -0.0065(9) 0.0057(10)
C13 0.0341(9) 0.0378(9) 0.0360(8) 0.0014(8) -0.0007(7) -0.0018(8)
C14 0.0284(8) 0.0334(9) 0.0370(9) -0.0021(8) 0.0019(7) -0.0065(7)
C15 0.0346(9) 0.0349(9) 0.0358(8) -0.0044(8) 0.0029(8) -0.0008(7)
C16 0.0397(10) 0.0374(10) 0.0433(10) -0.0016(8) 0.0088(8) 0.0020(8)
C17 0.0441(11) 0.0431(10) 0.0390(9) -0.0063(9) 0.0020(9) 0.0034(8)
C18 0.0523(11) 0.0360(9) 0.0455(10) 0.0029(9) 0.0133(9) 0.0044(9)
C19 0.0588(13) 0.0482(11) 0.0413(10) -0.0072(11) -0.0008(10) 0.0069(9)
C20 0.0594(12) 0.0422(10) 0.0355(9) 0.0112(10) 0.0099(9) -0.0067(8)

loop_
_atom_type_symbol
_atom_type_description
_atom_type_scat_dispersion_real
_atom_type_scat_dispersion_imag
_atom_type_scat_source
C C 0.0033 0.0000 'International Tables Vol C Tables 4.2.6.8 and 6.1.1.4'
H H 0.0000 0.0000 'International Tables Vol C Tables 4.2.6.8 and 6.1.1.4'
N N 0.0061 0.0000 'International Tables Vol C Tables 4.2.6.8 and 6.1.1.4'
O O 0.0106 0.0000 'International Tables Vol C Tables 4.2.6.8 and 6.1.1.4'

loop_
_geom_angle_atom_site_label_1
_geom_angle_atom_site_label_2
_geom_angle_atom_site_label_3
_geom_angle_site_symmetry_1
_geom_angle_site_symmetry_3
_geom_angle
_geom_angle_publ_flag
C2 N1 C5 . . 111.43(14) ?
C2 N1 C6 . . 126.40(14) ?
C5 N1 C6 . . 119.56(13) ?
O2 C2 N1 . . 124.93(16) ?
O2 C2 C3 . . 127.41(15) ?
N1 C2 C3 . . 107.65(15) ?
C4 C3 C2 . . 107.94(15) ?
C4 C3 H3A . . 126.0 ?
C2 C3 H3A . . 126.0 ?
C4 O4 C20 . . 115.87(15) ?
C3 C4 O4 . . 133.12(16) ?
C3 C4 C5 . . 111.50(14) ?
O4 C4 C5 . . 115.37(15) ?
N1 C5 C4 . . 101.38(13) ?
N1 C5 C14 . . 113.54(13) ?
C4 C5 C14 . . 113.14(14) ?
N1 C5 H5A . . 109.5 ?
C4 C5 H5A . . 109.5 ?
C14 C5 H5A . . 109.5 ?
N1 C6 C8 . . 110.93(12) ?
N1 C6 C7 . . 112.95(13) ?
C8 C6 C7 . . 112.93(13) ?
N1 C6 H6A . . 106.5 ?
C8 C6 H6A . . 106.5 ?
C7 C6 H6A . . 106.5 ?
C7 O7 H7C . . 109.5 ?
O7 C7 C6 . . 112.79(13) ?
O7 C7 H7A . . 109.0 ?
C6 C7 H7A . . 109.0 ?
O7 C7 H7B . . 109.0 ?
C6 C7 H7B . . 109.0 ?
H7A C7 H7B . . 107.8 ?
C13 C8 C9 . . 118.44(16) ?
C13 C8 C6 . . 119.42(16) ?
C9 C8 C6 . . 122.11(16) ?
C10 C9 C8 . . 120.91(18) ?
C10 C9 H9A . . 119.5 ?
C8 C9 H9A . . 119.5 ?
C11 C10 C9 . . 120.20(19) ?
C11 C10 H10A . . 119.9 ?
C9 C10 H10A . . 119.9 ?
C12 C11 C10 . . 119.41(18) ?
C12 C11 H11A . . 120.3 ?
C10 C11 H11A . . 120.3 ?
C11 C12 C13 . . 120.57(19) ?
C11 C12 H12A . . 119.7 ?
C13 C12 H12A . . 119.7 ?
C8 C13 C12 . . 120.46(18) ?
C8 C13 H13A . . 119.8 ?
C12 C13 H13A . . 119.8 ?
C15 C14 C5 . . 114.73(14) ?
C15 C14 H14A . . 108.6 ?
C5 C14 H14A . . 108.6 ?
C15 C14 H14B . . 108.6 ?
C5 C14 H14B . . 108.6 ?
H14A C14 H14B . . 107.6 ?
C16 C15 C14 . . 112.50(15) ?
C16 C15 H15A . . 109.1 ?
C14 C15 H15A . . 109.1 ?
C16 C15 H15B . . 109.1 ?
C14 C15 H15B . . 109.1 ?
H15A C15 H15B . . 107.8 ?
C17 C16 C15 . . 113.79(16) ?
C17 C16 H16A . . 108.8 ?
C15 C16 H16A . . 108.8 ?
C17 C16 H16B . . 108.8 ?
C15 C16 H16B . . 108.8 ?
H16A C16 H16B . . 107.7 ?
C16 C17 C18 . . 114.42(17) ?
C16 C17 H17A . . 108.7 ?
C18 C17 H17A . . 108.7 ?
C16 C17 H17B . . 108.7 ?
C18 C17 H17B . . 108.7 ?
H17A C17 H17B . . 107.6 ?
C19 C18 C17 . . 113.52(18) ?
C19 C18 H18A . . 108.9 ?
C17 C18 H18A . . 108.9 ?
C19 C18 H18B . . 108.9 ?
C17 C18 H18B . . 108.9 ?
H18A C18 H18B . . 107.7 ?
C18 C19 H19A . . 109.5 ?
C18 C19 H19B . . 109.5 ?
H19A C19 H19B . . 109.5 ?
C18 C19 H19C . . 109.5 ?
H19A C19 H19C . . 109.5 ?
H19B C19 H19C . . 109.5 ?
O4 C20 H20A . . 109.5 ?
O4 C20 H20B . . 109.5 ?
H20A C20 H20B . . 109.5 ?
O4 C20 H20C . . 109.5 ?
H20A C20 H20C . . 109.5 ?
H20B C20 H20C . . 109.5 ?

loop_
_geom_bond_atom_site_label_1
_geom_bond_atom_site_label_2
_geom_bond_site_symmetry_2
_geom_bond_distance
_geom_bond_publ_flag
N1 C2 . 1.357(2) ?
N1 C5 . 1.447(2) ?
N1 C6 . 1.461(2) ?
O2 C2 . 1.230(2) ?
C2 C3 . 1.455(2) ?
C3 C4 . 1.321(3) ?
C3 H3A . 0.9500 ?
O4 C4 . 1.328(2) ?
O4 C20 . 1.426(2) ?
C4 C5 . 1.493(2) ?
C5 C14 . 1.522(2) ?
C5 H5A . 1.0000 ?
C6 C8 . 1.508(2) ?
C6 C7 . 1.520(2) ?
C6 H6A . 1.0000 ?
O7 C7 . 1.402(2) ?
O7 H7C . 0.8400 ?
C7 H7A . 0.9900 ?
C7 H7B . 0.9900 ?
C8 C13 . 1.379(2) ?
C8 C9 . 1.380(2) ?
C9 C10 . 1.379(3) ?
C9 H9A . 0.9500 ?
C10 C11 . 1.372(3) ?
C10 H10A . 0.9500 ?
C11 C12 . 1.368(3) ?
C11 H11A . 0.9500 ?
C12 C13 . 1.383(3) ?
C12 H12A . 0.9500 ?
C13 H13A . 0.9500 ?
C14 C15 . 1.513(3) ?
C14 H14A . 0.9900 ?
C14 H14B . 0.9900 ?
C15 C16 . 1.505(2) ?
C15 H15A . 0.9900 ?
C15 H15B . 0.9900 ?
C16 C17 . 1.505(3) ?
C16 H16A . 0.9900 ?
C16 H16B . 0.9900 ?
C17 C18 . 1.512(3) ?
C17 H17A . 0.9900 ?
C17 H17B . 0.9900 ?
C18 C19 . 1.507(3) ?
C18 H18A . 0.9900 ?
C18 H18B . 0.9900 ?
C19 H19A . 0.9800 ?
C19 H19B . 0.9800 ?
C19 H19C . 0.9800 ?
C20 H20A . 0.9800 ?
C20 H20B . 0.9800 ?
C20 H20C . 0.9800 ?

loop_
_geom_hbond_atom_site_label_D
_geom_hbond_atom_site_label_H
_geom_hbond_atom_site_label_A
_geom_hbond_site_symmetry_A
_geom_hbond_distance_DH
_geom_hbond_distance_HA
_geom_hbond_distance_DA
_geom_hbond_angle_DHA
_geom_hbond_publ_flag
O7 H7C O2 4 0.84 1.93 2.7475(18) 163.3 y

loop_
_geom_torsion_atom_site_label_1
_geom_torsion_atom_site_label_2
_geom_torsion_atom_site_label_3
_geom_torsion_atom_site_label_4
_geom_torsion_site_symmetry_1
_geom_torsion_site_symmetry_2
_geom_torsion_site_symmetry_3
_geom_torsion_site_symmetry_4
_geom_torsion
_geom_torsion_publ_flag
C5 N1 C2 O2 . . . . -176.98(14) ?
C6 N1 C2 O2 . . . . -15.5(3) ?
C5 N1 C2 C3 . . . . 2.15(18) ?
C6 N1 C2 C3 . . . . 163.58(13) ?
O2 C2 C3 C4 . . . . 175.95(16) ?
N1 C2 C3 C4 . . . . -3.15(18) ?
C2 C3 C4 O4 . . . . -178.40(17) ?
C2 C3 C4 C5 . . . . 2.92(19) ?
C20 O4 C4 C3 . . . . 4.1(3) ?
C20 O4 C4 C5 . . . . -177.24(15) ?
C2 N1 C5 C4 . . . . -0.46(17) ?
C6 N1 C5 C4 . . . . -163.32(13) ?
C2 N1 C5 C14 . . . . -122.12(15) ?
C6 N1 C5 C14 . . . . 75.02(18) ?
C3 C4 C5 N1 . . . . -1.61(18) ?
O4 C4 C5 N1 . . . . 179.46(13) ?
C3 C4 C5 C14 . . . . 120.33(16) ?
O4 C4 C5 C14 . . . . -58.60(19) ?
C2 N1 C6 C8 . . . . -70.19(19) ?
C5 N1 C6 C8 . . . . 89.88(17) ?
C2 N1 C6 C7 . . . . 57.8(2) ?
C5 N1 C6 C7 . . . . -142.17(14) ?
N1 C6 C7 O7 . . . . 55.07(19) ?
C8 C6 C7 O7 . . . . -178.04(14) ?
N1 C6 C8 C13 . . . . -100.67(18) ?
C7 C6 C8 C13 . . . . 131.38(16) ?
N1 C6 C8 C9 . . . . 77.47(18) ?
C7 C6 C8 C9 . . . . -50.5(2) ?
C13 C8 C9 C10 . . . . 0.5(3) ?
C6 C8 C9 C10 . . . . -177.68(16) ?
C8 C9 C10 C11 . . . . 0.2(3) ?
C9 C10 C11 C12 . . . . -0.3(3) ?
C10 C11 C12 C13 . . . . -0.2(3) ?
C9 C8 C13 C12 . . . . -1.0(3) ?
C6 C8 C13 C12 . . . . 177.17(16) ?
C11 C12 C13 C8 . . . . 0.9(3) ?
N1 C5 C14 C15 . . . . 60.86(19) ?
C4 C5 C14 C15 . . . . -53.98(19) ?
C5 C14 C15 C16 . . . . -171.94(15) ?
C14 C15 C16 C17 . . . . -179.05(15) ?
C15 C16 C17 C18 . . . . -170.57(17) ?
C16 C17 C18 C19 . . . . 179.28(17) ?

loop_
_cod_related_entry_id
_cod_related_entry_database
_cod_related_entry_code
1 ChemSpider 24742191
